data_4027601
loop_
_publ_author_name
'Mikhail V. Varaksin'
'Irina A. Utepova'
'Oleg N. Chupakhin'
'Valery N. Charushin'

_publ_section_title
;
 Palladium(II)-Catalyzed Oxidative C-H/C-H Coupling and Eliminative SNH
 Reactions in Direct Functionalization of Imidazole Oxides with Indoles
;
_journal_name_full 'Journal of Organic Chemistry'
_journal_page_first 9087
_journal_page_last 9093
_journal_paper_doi 10.1021/jo301618b
_journal_volume 77
_journal_year 2012
_chemical_formula_moiety 'C21 H21 N3'
_chemical_formula_sum 'C21 H21 N3'
_chemical_formula_weight 315.41
_chemical_name_systematic
;
?
;
_space_group_IT_number 2
_symmetry_cell_setting triclinic
_symmetry_space_group_name_Hall '-P 1'
_symmetry_space_group_name_H-M 'P -1'
_atom_sites_solution_hydrogens geom
_atom_sites_solution_primary direct
_atom_sites_solution_secondary difmap
_audit_creation_method SHELXL-97
_cell_angle_alpha 84.001(8)
_cell_angle_beta 77.750(9)
_cell_angle_gamma 74.099(9)
_cell_formula_units_Z 2
_cell_length_a 7.0534(7)
_cell_length_b 9.6657(10)
_cell_length_c 13.8868(14)
_cell_measurement_reflns_used 1639
_cell_measurement_temperature 295(2)
_cell_measurement_theta_max 28.28
_cell_measurement_theta_min 2.72
_cell_volume 888.71(16)
_computing_cell_refinement
;
CrysAlis RED, Oxford Diffraction Ltd.,
Version 1.171.29.9 (release 23-03-2006 CrysAlis171 .NET)
(compiled Mar 23 2006,23:39:28)
;
_computing_data_collection
;
CrysAlis CCD, Oxford Diffraction Ltd.,
Version 1.171.29.9 (release 23-03-2006 CrysAlis171 .NET)
(compiled Mar 23 2006,23:39:28)
;
_computing_data_reduction
;
CrysAlis RED, Oxford Diffraction Ltd.,
Version 1.171.29.9 (release 23-03-2006 CrysAlis171 .NET)
(compiled Mar 23 2006,23:39:28)
;
_computing_molecular_graphics 'Bruker SHELXTL'
_computing_publication_material 'Bruker SHELXTL'
_computing_structure_refinement 'SHELXL-97 (Sheldrick, 1997)'
_computing_structure_solution 'SHELXS-97 (Sheldrick, 1990)'
_diffrn_ambient_temperature 295(2)
_diffrn_measured_fraction_theta_full 0.955
_diffrn_measured_fraction_theta_max 0.935
_diffrn_measurement_device_type 'Xcalibur S CCD'
_diffrn_measurement_method 'omega scans'
_diffrn_radiation_monochromator graphite
_diffrn_radiation_source 'fine-focus sealed tube'
_diffrn_radiation_type MoK\a
_diffrn_radiation_wavelength 0.71073
_diffrn_reflns_av_R_equivalents 0.0241
_diffrn_reflns_av_sigmaI/netI 0.0873
_diffrn_reflns_limit_h_max 9
_diffrn_reflns_limit_h_min -9
_diffrn_reflns_limit_k_max 12
_diffrn_reflns_limit_k_min -12
_diffrn_reflns_limit_l_max 18
_diffrn_reflns_limit_l_min -18
_diffrn_reflns_number 6154
_diffrn_reflns_theta_full 25.50
_diffrn_reflns_theta_max 28.28
_diffrn_reflns_theta_min 2.72
_diffrn_standards_decay_% 0
_diffrn_standards_interval_count 0
_diffrn_standards_interval_time 0
_diffrn_standards_number 0
_exptl_absorpt_coefficient_mu 0.071
_exptl_absorpt_correction_type none
_exptl_crystal_colour colorless
_exptl_crystal_density_diffrn 1.179
_exptl_crystal_description prism
_exptl_crystal_F_000 336
_exptl_crystal_size_max 0.25
_exptl_crystal_size_mid 0.20
_exptl_crystal_size_min 0.15
_refine_diff_density_max 0.118
_refine_diff_density_min -0.123
_refine_diff_density_rms 0.027
_refine_ls_extinction_method none
_refine_ls_goodness_of_fit_ref 1.000
_refine_ls_hydrogen_treatment constr
_refine_ls_matrix_type full
_refine_ls_number_parameters 247
_refine_ls_number_reflns 4133
_refine_ls_number_restraints 42
_refine_ls_restrained_S_all 1.019
_refine_ls_R_factor_all 0.1356
_refine_ls_R_factor_gt 0.0403
_refine_ls_shift/su_max 0.000
_refine_ls_shift/su_mean 0.000
_refine_ls_structure_factor_coef Fsqd
_refine_ls_weighting_details 'calc w=1/[\s^2^(Fo^2^)+(0.0188P)^2^+0.0000P] where P=(Fo^2^+2Fc^2^)/3'
_refine_ls_weighting_scheme calc
_refine_ls_wR_factor_gt 0.0652
_refine_ls_wR_factor_ref 0.0720
_reflns_number_gt 1639
_reflns_number_total 4133
_reflns_threshold_expression >2sigma(I)
_cod_data_source_file jo301618b_si_002_2.cif
_cod_data_source_block dc2
_cod_database_code 4027601

loop_
_symmetry_equiv_pos_as_xyz
'x, y, z'
'-x, -y, -z'

loop_
_atom_site_label
_atom_site_type_symbol
_atom_site_fract_x
_atom_site_fract_y
_atom_site_fract_z
_atom_site_U_iso_or_equiv
_atom_site_adp_type
_atom_site_occupancy
_atom_site_symmetry_multiplicity
_atom_site_calc_flag
_atom_site_refinement_flags
_atom_site_disorder_assembly
_atom_site_disorder_group
N1 N 1.21116(16) -0.42103(13) 0.03705(9) 0.0504(3) Uani 1 1 d . A 1
C1 C 1.2456(2) -0.46585(16) 0.12872(11) 0.0516(4) Uani 1 1 d . A 1
H1A H 1.2174 -0.4058 0.1809 0.062 Uiso 1 1 calc R A 1
C2 C 1.3276(2) -0.61180(15) 0.13456(11) 0.0462(4) Uani 1 1 d . A 1
N2 N 1.4709(2) -0.75250(14) 0.37166(10) 0.0761(4) Uani 1 1 d . A 1
C3 C 1.3433(2) -0.66010(16) 0.03828(11) 0.0464(4) Uani 1 1 d . A 1
N3 N 1.5120(2) -0.82796(14) 0.20996(9) 0.0703(4) Uani 1 1 d . A 1
C4 C 1.4177(2) -0.79271(17) -0.00519(11) 0.0570(4) Uani 1 1 d . A 1
H4A H 1.4694 -0.8752 0.0317 0.068 Uiso 1 1 calc R A 1
C5 C 1.4142(2) -0.80071(18) -0.10301(12) 0.0673(5) Uani 1 1 d . A 1
H5A H 1.4646 -0.8889 -0.1325 0.081 Uiso 1 1 calc R A 1
C6 C 1.3353(3) -0.6772(2) -0.15858(12) 0.0693(5) Uani 1 1 d . A 1
H6A H 1.3332 -0.6848 -0.2245 0.083 Uiso 1 1 calc R A 1
C7 C 1.2616(2) -0.54612(18) -0.11833(12) 0.0589(4) Uani 1 1 d . A 1
H7A H 1.2083 -0.4644 -0.1555 0.071 Uiso 1 1 calc R A 1
C8 C 1.2687(2) -0.53861(16) -0.01997(11) 0.0465(4) Uani 1 1 d . A 1
C9 C 1.1264(2) -0.27346(15) 0.00440(12) 0.0641(5) Uani 1 1 d . A 1
H9A H 1.0980 -0.2116 0.0583 0.096 Uiso 1 1 calc R A 1
H9B H 1.0044 -0.2675 -0.0179 0.096 Uiso 1 1 calc R A 1
H9C H 1.2207 -0.2438 -0.0488 0.096 Uiso 1 1 calc R A 1
C10 C 1.4010(2) -0.69746(16) 0.21685(11) 0.0538(4) Uani 1 1 d . A 1
C11 C 1.3746(2) -0.65159(17) 0.32009(11) 0.0574(4) Uani 1 1 d . A 1
C12 C 1.2574(2) -0.51356(15) 0.36195(10) 0.0516(4) Uani 1 1 d . A 1
C13 C 1.3479(3) -0.43526(18) 0.40574(12) 0.0669(5) Uani 1 1 d . A 1
H13A H 1.4850 -0.4676 0.4051 0.080 Uiso 1 1 calc R A 1
C14 C 1.2396(4) -0.30938(19) 0.45069(13) 0.0842(6) Uani 1 1 d . A 1
H14A H 1.3031 -0.2571 0.4799 0.101 Uiso 1 1 calc R A 1
C15 C 1.0376(4) -0.2623(2) 0.45188(14) 0.0897(7) Uani 1 1 d . A 1
H15A H 0.9636 -0.1775 0.4822 0.108 Uiso 1 1 calc R A 1
C16 C 0.9439(3) -0.3385(2) 0.40902(13) 0.0780(6) Uani 1 1 d . A 1
H16A H 0.8066 -0.3058 0.4103 0.094 Uiso 1 1 calc R A 1
C17 C 1.0527(3) -0.46373(17) 0.36390(11) 0.0633(5) Uani 1 1 d . A 1
H17A H 0.9886 -0.5153 0.3345 0.076 Uiso 1 1 calc R A 1
C18 C 1.5826(14) -0.8756(14) 0.3092(9) 0.0719(19) Uani 0.65 1 d PU A 1
C19 C 1.5068(7) -0.9998(6) 0.3474(4) 0.0719(15) Uani 0.65 1 d PU A 1
H19A H 1.3644 -0.9757 0.3501 0.108 Uiso 0.65 1 calc PR A 1
H19B H 1.5342 -1.0275 0.4125 0.108 Uiso 0.65 1 calc PR A 1
H19C H 1.5715 -1.0783 0.3049 0.108 Uiso 0.65 1 calc PR A 1
C20 C 1.8046(8) -0.8963(6) 0.2925(5) 0.0743(19) Uani 0.65 1 d PU A 1
H20A H 1.8469 -0.9218 0.3555 0.089 Uiso 0.65 1 calc PR A 1
H20B H 1.8338 -0.8050 0.2686 0.089 Uiso 0.65 1 calc PR A 1
C21 C 1.9279(5) -1.0081(3) 0.2217(2) 0.1073(11) Uani 0.65 1 d PU A 1
H21A H 2.0677 -1.0136 0.2163 0.161 Uiso 0.65 1 calc PR A 1
H21B H 1.8915 -0.9826 0.1581 0.161 Uiso 0.65 1 calc PR A 1
H21C H 1.9036 -1.0999 0.2451 0.161 Uiso 0.65 1 calc PR A 1
C18A C 1.525(3) -0.869(3) 0.3028(19) 0.0719(19) Uani 0.35 1 d P B 2
C19A C 1.3993(13) -1.0001(13) 0.3550(9) 0.089(3) Uani 0.35 1 d PU B 2
H19D H 1.2576 -0.9615 0.3579 0.133 Uiso 0.35 1 calc PR B 2
H19E H 1.4246 -1.0280 0.4205 0.133 Uiso 0.35 1 calc PR B 2
H19F H 1.4467 -1.0828 0.3153 0.133 Uiso 0.35 1 calc PR B 2
C21A C 1.8755(14) -0.8361(9) 0.2754(8) 0.103(4) Uani 0.35 1 d PU B 2
H21D H 2.0130 -0.8866 0.2760 0.155 Uiso 0.35 1 calc PR B 2
H21E H 1.8364 -0.7562 0.3173 0.155 Uiso 0.35 1 calc PR B 2
H21F H 1.8615 -0.8015 0.2092 0.155 Uiso 0.35 1 calc PR B 2
C20A C 1.737(2) -0.9415(15) 0.3141(12) 0.125(6) Uani 0.35 1 d PU B 2
H20C H 1.7865 -1.0280 0.2770 0.150 Uiso 0.35 1 calc PR B 2
H20D H 1.7405 -0.9691 0.3830 0.150 Uiso 0.35 1 calc PR B 2

loop_
_atom_site_aniso_label
_atom_site_aniso_U_11
_atom_site_aniso_U_22
_atom_site_aniso_U_33
_atom_site_aniso_U_23
_atom_site_aniso_U_13
_atom_site_aniso_U_12
N1 0.0539(8) 0.0496(8) 0.0455(8) 0.0027(7) -0.0125(7) -0.0093(6)
C1 0.0513(10) 0.0610(11) 0.0407(10) -0.0055(8) -0.0080(8) -0.0110(8)
C2 0.0469(10) 0.0510(10) 0.0398(9) -0.0016(8) -0.0129(8) -0.0076(8)
N2 0.1032(11) 0.0633(9) 0.0492(9) -0.0154(8) -0.0278(8) 0.0139(8)
C3 0.0453(10) 0.0537(10) 0.0389(10) -0.0025(9) -0.0091(7) -0.0098(8)
N3 0.0922(11) 0.0620(9) 0.0458(9) -0.0108(8) -0.0243(8) 0.0095(8)
C4 0.0650(11) 0.0585(10) 0.0455(11) -0.0066(9) -0.0150(8) -0.0079(8)
C5 0.0799(13) 0.0690(11) 0.0518(12) -0.0145(10) -0.0157(9) -0.0105(9)
C6 0.0855(13) 0.0818(13) 0.0436(10) -0.0063(11) -0.0158(10) -0.0229(10)
C7 0.0655(12) 0.0681(12) 0.0459(11) 0.0047(9) -0.0186(8) -0.0184(9)
C8 0.0431(9) 0.0545(10) 0.0420(10) -0.0028(9) -0.0073(8) -0.0132(8)
C9 0.0651(11) 0.0559(10) 0.0646(11) 0.0057(9) -0.0133(9) -0.0069(8)
C10 0.0606(11) 0.0545(10) 0.0450(10) -0.0070(9) -0.0147(8) -0.0073(9)
C11 0.0712(12) 0.0545(10) 0.0414(10) -0.0083(9) -0.0171(9) -0.0008(9)
C12 0.0680(12) 0.0481(10) 0.0339(9) -0.0059(8) -0.0109(8) -0.0046(9)
C13 0.0852(13) 0.0644(11) 0.0501(11) -0.0079(10) -0.0141(10) -0.0148(10)
C14 0.1305(19) 0.0585(12) 0.0662(13) -0.0120(11) -0.0259(13) -0.0202(13)
C15 0.138(2) 0.0534(12) 0.0562(13) -0.0101(10) -0.0145(14) 0.0100(13)
C16 0.0876(15) 0.0715(13) 0.0518(12) -0.0006(11) -0.0084(11) 0.0129(12)
C17 0.0726(13) 0.0609(11) 0.0496(10) -0.0032(9) -0.0149(9) -0.0034(10)
C18 0.080(6) 0.0714(18) 0.0495(19) -0.0172(15) -0.047(3) 0.037(4)
C19 0.115(4) 0.049(2) 0.044(2) -0.0017(17) -0.022(3) -0.003(3)
C20 0.070(4) 0.080(4) 0.065(4) -0.015(3) -0.031(3) 0.013(3)
C21 0.108(3) 0.104(2) 0.084(2) -0.019(2) -0.0217(19) 0.024(2)
C18A 0.080(6) 0.0714(18) 0.0495(19) -0.0172(15) -0.047(3) 0.037(4)
C19A 0.128(7) 0.072(4) 0.070(4) 0.003(3) -0.003(6) -0.046(6)
C21A 0.090(6) 0.112(6) 0.107(5) 0.012(5) -0.026(5) -0.025(4)
C20A 0.138(10) 0.130(9) 0.088(7) -0.020(6) -0.029(7) 0.009(7)

loop_
_atom_type_symbol
_atom_type_description
_atom_type_scat_dispersion_real
_atom_type_scat_dispersion_imag
_atom_type_scat_source
C C 0.0033 0.0016 'International Tables Vol C Tables 4.2.6.8 and 6.1.1.4'
H H 0.0000 0.0000 'International Tables Vol C Tables 4.2.6.8 and 6.1.1.4'
N N 0.0061 0.0033 'International Tables Vol C Tables 4.2.6.8 and 6.1.1.4'

loop_
_geom_angle_atom_site_label_1
_geom_angle_atom_site_label_2
_geom_angle_atom_site_label_3
_geom_angle
C1 N1 C8 108.48(11)
C1 N1 C9 125.83(14)
C8 N1 C9 125.69(12)
N1 C1 C2 110.91(14)
N1 C1 H1A 124.5
C2 C1 H1A 124.5
C1 C2 C3 105.59(12)
C1 C2 C10 127.47(14)
C3 C2 C10 126.69(12)
C11 N2 C18 109.7(4)
C4 C3 C8 118.45(13)
C4 C3 C2 134.60(13)
C8 C3 C2 106.92(13)
C10 N3 C18 107.8(4)
C5 C4 C3 119.48(14)
C5 C4 H4A 120.3
C3 C4 H4A 120.3
C4 C5 C6 120.47(16)
C4 C5 H5A 119.8
C6 C5 H5A 119.8
C7 C6 C5 121.49(15)
C7 C6 H6A 119.3
C5 C6 H6A 119.3
C6 C7 C8 117.66(15)
C6 C7 H7A 121.2
C8 C7 H7A 121.2
N1 C8 C7 129.48(14)
N1 C8 C3 108.09(12)
C7 C8 C3 122.43(15)
N1 C9 H9A 109.5
N1 C9 H9B 109.5
H9A C9 H9B 109.5
N1 C9 H9C 109.5
H9A C9 H9C 109.5
H9B C9 H9C 109.5
N3 C10 C2 123.28(14)
N3 C10 C11 109.08(13)
C2 C10 C11 127.56(13)
N2 C11 C12 121.54(14)
N2 C11 C10 110.33(13)
C12 C11 C10 128.12(13)
C13 C12 C17 118.48(15)
C13 C12 C11 119.86(15)
C17 C12 C11 121.54(15)
C12 C13 C14 121.29(17)
C12 C13 H13A 119.4
C14 C13 H13A 119.4
C15 C14 C13 119.27(19)
C15 C14 H14A 120.4
C13 C14 H14A 120.4
C16 C15 C14 120.57(19)
C16 C15 H15A 119.7
C14 C15 H15A 119.7
C15 C16 C17 119.95(19)
C15 C16 H16A 120.0
C17 C16 H16A 120.0
C16 C17 C12 120.44(17)
C16 C17 H17A 119.8
C12 C17 H17A 119.8
C19 C18 N2 108.7(9)
C19 C18 C20 117.0(7)
N2 C18 C20 112.3(8)
C19 C18 N3 106.1(7)
N2 C18 N3 102.8(5)
C20 C18 N3 108.8(9)
C18 C19 H19A 109.5
C18 C19 H19B 109.5
H19A C19 H19B 109.5
C18 C19 H19C 109.5
H19A C19 H19C 109.5
H19B C19 H19C 109.5
C18 C20 C21 115.8(6)
C18 C20 H20A 108.3
C21 C20 H20A 108.3
C18 C20 H20B 108.3
C21 C20 H20B 108.3
H20A C20 H20B 107.4
C20 C21 H21A 109.5
C20 C21 H21B 109.5
H21A C21 H21B 109.5
C20 C21 H21C 109.5
H21A C21 H21C 109.5
H21B C21 H21C 109.5
C20A C18A C19A 102.0(16)
C18A C19A H19D 109.5
C18A C19A H19E 109.5
H19D C19A H19E 109.5
C18A C19A H19F 109.5
H19D C19A H19F 109.5
H19E C19A H19F 109.5
C20A C21A H21D 109.5
C20A C21A H21E 109.5
H21D C21A H21E 109.5
C20A C21A H21F 109.5
H21D C21A H21F 109.5
H21E C21A H21F 109.5
C18A C20A C21A 109.9(15)
C18A C20A H20C 109.7
C21A C20A H20C 109.7
C18A C20A H20D 109.7
C21A C20A H20D 109.7
H20C C20A H20D 108.2

loop_
_geom_bond_atom_site_label_1
_geom_bond_atom_site_label_2
_geom_bond_distance
N1 C1 1.3510(16)
N1 C8 1.3719(17)
N1 C9 1.4527(16)
C1 C2 1.3712(18)
C1 H1A 0.9300
C2 C3 1.4342(19)
C2 C10 1.4416(18)
N2 C11 1.2738(16)
N2 C18 1.484(12)
C3 C4 1.3933(19)
C3 C8 1.3978(17)
N3 C10 1.2905(17)
N3 C18 1.547(9)
C4 C5 1.375(2)
C4 H4A 0.9300
C5 C6 1.398(2)
C5 H5A 0.9300
C6 C7 1.361(2)
C6 H6A 0.9300
C7 C8 1.388(2)
C7 H7A 0.9300
C9 H9A 0.9600
C9 H9B 0.9600
C9 H9C 0.9600
C10 C11 1.504(2)
C11 C12 1.468(2)
C12 C13 1.369(2)
C12 C17 1.3867(19)
C13 C14 1.379(2)
C13 H13A 0.9300
C14 C15 1.369(3)
C14 H14A 0.9300
C15 C16 1.363(3)
C15 H15A 0.9300
C16 C17 1.376(2)
C16 H16A 0.9300
C17 H17A 0.9300
C18 C19 1.452(15)
C18 C20 1.493(12)
C19 H19A 0.9600
C19 H19B 0.9600
C19 H19C 0.9600
C20 C21 1.495(6)
C20 H20A 0.9700
C20 H20B 0.9700
C21 H21A 0.9600
C21 H21B 0.9600
C21 H21C 0.9600
C18A C20A 1.50(2)
C18A C19A 1.75(3)
C19A H19D 0.9600
C19A H19E 0.9600
C19A H19F 0.9600
C21A C20A 1.577(14)
C21A H21D 0.9600
C21A H21E 0.9600
C21A H21F 0.9600
C20A H20C 0.9700
C20A H20D 0.9700
